data_1000448
loop_
_publ_author_name
'Fompeyrine, J'
'Darriet, J'
'Maguer, J-J'
'Greneche, J M'
'Courbion, G'
'Roisnel, T'
'Rodriguez-Carvajal, J'

_publ_section_title
;
Magnetic properties and neutron diffraction study of the chlorofluoride
series Ba2 M M' F7 Cl (M, M' = Mn, Fe, Co, Ni, Zn)
;
_journal_coden_ASTM JSSCBI
_journal_name_full 'Journal of Solid State Chemistry'
_journal_page_first 198
_journal_page_last 214
_journal_paper_doi 10.1006/jssc.1997.7352
_journal_volume 131
_journal_year 1997
_chemical_formula_structural 'Ba2 Mn Ni F7 Cl'
_chemical_formula_sum 'Ba2 Cl F7 Mn Ni'
_chemical_name_systematic
;
Dibarium manganese nickel heptafluoride chloride
;
_space_group_IT_number 11
_symmetry_cell_setting monoclinic
_symmetry_Int_Tables_number 11
_symmetry_space_group_name_Hall '-P 2yb'
_symmetry_space_group_name_H-M 'P 1 21/m 1'
_cell_angle_alpha 90
_cell_angle_beta 106.63(1)
_cell_angle_gamma 90
_cell_formula_units_Z 2
_cell_length_a 7.746(1)
_cell_length_b 5.820(1)
_cell_length_c 8.898(1)
_cell_volume 384.4
_refine_ls_R_factor_all 0.061
_cod_database_code 1000448

loop_
_symmetry_equiv_pos_as_xyz
x,y,z
-x,1/2+y,-z
-x,-y,-z
x,1/2-y,z

loop_
_atom_site_label
_atom_site_type_symbol
_atom_site_symmetry_multiplicity
_atom_site_Wyckoff_symbol
_atom_site_fract_x
_atom_site_fract_y
_atom_site_fract_z
_atom_site_occupancy
_atom_site_attached_hydrogens
_atom_site_calc_flag
Ba1 Ba2+ 2 e 0.323(2) 0.25 0.576(3) 1. 0 d
Ba2 Ba2+ 2 e 0.323(1) 0.25 0.081(3) 1. 0 d
Mn1 Mn2+ 2 e 0.830(2) 0.25 0.723(3) 0.5 0 d
Ni1 Ni2+ 2 e 0.830(2) 0.25 0.723(3) 0.5 0 d
Mn2 Mn2+ 2 e 0.799(3) 0.25 0.164(3) 0.5 0 d
Ni2 Ni2+ 2 e 0.799(3) 0.25 0.164(3) 0.5 0 d
Cl1 Cl1- 2 e 0.881(1) 0.25 0.463(1) 1. 0 d
F1 F1- 4 f 0.634(1) 0.004(1) 0.161(2) 1. 0 d
F2 F1- 4 f -0.027(1) -0.032(2) 0.823(1) 1. 0 d
F3 F1- 4 f 0.631(1) 0.009(1) 0.656(2) 1. 0 d
F4 F1- 2 e 0.747(1) 0.25 0.938(2) 1. 0 d

loop_
_atom_type_symbol
_atom_type_oxidation_number
Ba2+ 2.000
Mn2+ 2.000
Ni2+ 2.000
Cl1- -1.000
F1- -1.000
